data_4503953
loop_
_publ_author_name
'Das, Sanjib'
'Bharadwaj, Parimal K.'

_publ_section_title
;
 Supramolecular Host&#x2212;Guest Systems of Luminescent Zn(II) Complexes
 with Benzene, Nitrobenzene, and Ethanol:&#x00A0; Selectivity of Guest
 Inclusion and Solid-State Fluorescence Modulation Studies
;
_journal_issue 6
_journal_name_full 'Crystal Growth &amp; Design'
_journal_page_first 1192
_journal_paper_doi 10.1021/cg060531k
_journal_volume 7
_journal_year 2007
_chemical_formula_moiety 'C30 H30 N4 O5 Zn1'
_chemical_formula_sum 'C30 H30 N4 O5 Zn'
_chemical_formula_weight 591.95
_chemical_name_systematic
;
 ?
;
_space_group_IT_number 14
_symmetry_cell_setting monoclinic
_symmetry_space_group_name_Hall '-P 2ybc'
_symmetry_space_group_name_H-M 'P 1 21/c 1'
_atom_sites_solution_hydrogens geom
_atom_sites_solution_primary direct
_atom_sites_solution_secondary difmap
_audit_creation_method SHELXL-97
_cell_angle_alpha 90.00
_cell_angle_beta 114.005(2)
_cell_angle_gamma 90.00
_cell_formula_units_Z 4
_cell_length_a 15.0153(18)
_cell_length_b 14.9868(18)
_cell_length_c 13.0646(16)
_cell_measurement_reflns_used 999
_cell_measurement_temperature 100(2)
_cell_measurement_theta_max +28.0
_cell_measurement_theta_min -28.0
_cell_volume 2685.7(6)
_computing_cell_refinement 'SAINT 6.45  (Brucker, 2003)'
_computing_data_collection 'SMART 5.628 (Brucker, 2003)'
_computing_data_reduction 'SAINT 6.45  (Brucker, 2003)'
_computing_molecular_graphics 'Diamond 2.1e'
_computing_structure_refinement 'SHELXL-97 (Sheldrick, 1997)'
_computing_structure_solution SIR-97
_diffrn_ambient_temperature 100(2)
_diffrn_measured_fraction_theta_full 0.995
_diffrn_measured_fraction_theta_max 0.995
_diffrn_measurement_device_type 'Brucker SMART APEX'
_diffrn_measurement_method /w-scans
_diffrn_radiation_monochromator graphite
_diffrn_radiation_source 'fine-focus sealed tube'
_diffrn_radiation_type MoK\a
_diffrn_radiation_wavelength 0.71073
_diffrn_reflns_av_R_equivalents 0.0429
_diffrn_reflns_av_sigmaI/netI 0.0542
_diffrn_reflns_limit_h_max 20
_diffrn_reflns_limit_h_min -8
_diffrn_reflns_limit_k_max 19
_diffrn_reflns_limit_k_min -19
_diffrn_reflns_limit_l_max 16
_diffrn_reflns_limit_l_min -17
_diffrn_reflns_number 17582
_diffrn_reflns_theta_full 28.29
_diffrn_reflns_theta_max 28.29
_diffrn_reflns_theta_min 2.01
_diffrn_standards_decay_% <0.05
_exptl_absorpt_coefficient_mu 0.963
_exptl_absorpt_correction_T_max 0.9099
_exptl_absorpt_correction_T_min 0.8612
_exptl_absorpt_correction_type empirical
_exptl_absorpt_process_details 'SADABS 2.10 (Brucker 2003)'
_exptl_crystal_colour colorless
_exptl_crystal_density_diffrn 1.464
_exptl_crystal_density_method 'not measured'
_exptl_crystal_description 'rectangular parallelopiped'
_exptl_crystal_F_000 1232
_exptl_crystal_size_max 0.16
_exptl_crystal_size_mid 0.13
_exptl_crystal_size_min 0.10
_refine_diff_density_max 0.880
_refine_diff_density_min -0.310
_refine_diff_density_rms 0.090
_refine_ls_extinction_method none
_refine_ls_goodness_of_fit_ref 1.054
_refine_ls_hydrogen_treatment mixed
_refine_ls_matrix_type full
_refine_ls_number_parameters 369
_refine_ls_number_reflns 6638
_refine_ls_number_restraints 0
_refine_ls_restrained_S_all 1.054
_refine_ls_R_factor_all 0.0478
_refine_ls_R_factor_gt 0.0407
_refine_ls_shift/su_max 0.001
_refine_ls_shift/su_mean 0.000
_refine_ls_structure_factor_coef Fsqd
_refine_ls_weighting_details 'calc w=1/[\s^2^(Fo^2^)+(0.0570P)^2^+0.6773P] where P=(Fo^2^+2Fc^2^)/3'
_refine_ls_weighting_scheme calc
_refine_ls_wR_factor_gt 0.1051
_refine_ls_wR_factor_ref 0.1092
_reflns_number_gt 5718
_reflns_number_total 6638
_reflns_threshold_expression >2sigma(I)
_cod_data_source_file cg060531ksi20070315_013824.cif
_cod_data_source_block compound_B1
_cod_original_sg_symbol_H-M P21/c
_cod_original_formula_sum 'C30 H30 N4 O5 Zn1'
_cod_database_code 4503953

loop_
_symmetry_equiv_pos_as_xyz
'x, y, z'
'-x, y+1/2, -z+1/2'
'-x, -y, -z'
'x, -y-1/2, z-1/2'

loop_
_atom_site_label
_atom_site_type_symbol
_atom_site_fract_x
_atom_site_fract_y
_atom_site_fract_z
_atom_site_U_iso_or_equiv
_atom_site_adp_type
_atom_site_occupancy
_atom_site_symmetry_multiplicity
_atom_site_calc_flag
_atom_site_refinement_flags
Zn1 Zn 0.616289(15) 0.041953(13) 0.362930(16) 0.01370(8) Uani 1 1 d .
OW O 0.66617(10) -0.02098(9) 0.51393(11) 0.0180(3) Uani 1 1 d .
O1 O 0.46239(10) 0.09585(8) 0.41886(10) 0.0185(3) Uani 1 1 d .
O2 O 0.51704(9) 0.13729(8) 0.29198(11) 0.0169(3) Uani 1 1 d .
O3 O 0.74056(9) 0.11989(8) 0.42643(10) 0.0181(3) Uani 1 1 d .
O4 O 0.75733(11) 0.12719(10) 0.60449(11) 0.0256(3) Uani 1 1 d .
N1 N 0.51147(12) -0.06250(10) 0.28614(13) 0.0154(3) Uani 1 1 d .
N2 N 0.65039(11) 0.00260(10) 0.22708(13) 0.0160(3) Uani 1 1 d .
N3 N 1.06809(13) 0.42264(12) 0.61551(15) 0.0261(4) Uani 1 1 d .
N4 N 0.12843(14) 0.37218(12) 0.12772(15) 0.0298(4) Uani 1 1 d .
C1 C 0.44454(14) -0.09499(12) 0.31792(15) 0.0180(4) Uani 1 1 d .
H1 H 0.4460 -0.0776 0.3869 0.022 Uiso 1 1 calc R
C2 C 0.37176(15) -0.15443(12) 0.25196(17) 0.0218(4) Uani 1 1 d .
H2 H 0.3253 -0.1752 0.2763 0.026 Uiso 1 1 calc R
C3 C 0.37019(15) -0.18154(13) 0.15090(17) 0.0230(4) Uani 1 1 d .
H3 H 0.3229 -0.2215 0.1065 0.028 Uiso 1 1 calc R
C4 C 0.44010(14) -0.14883(12) 0.11446(15) 0.0184(4) Uani 1 1 d .
C5 C 0.50984(14) -0.08921(11) 0.18647(14) 0.0157(4) Uani 1 1 d .
C6 C 0.58427(14) -0.05430(11) 0.15463(15) 0.0164(4) Uani 1 1 d .
C7 C 0.58562(14) -0.07926(12) 0.05104(15) 0.0189(4) Uani 1 1 d .
C8 C 0.65989(15) -0.04313(12) 0.02444(17) 0.0221(4) Uani 1 1 d .
H8 H 0.6636 -0.0576 -0.0429 0.027 Uiso 1 1 calc R
C9 C 0.72700(15) 0.01367(14) 0.09865(17) 0.0228(4) Uani 1 1 d .
H9 H 0.7769 0.0375 0.0823 0.027 Uiso 1 1 calc R
C10 C 0.71955(15) 0.03543(12) 0.19925(17) 0.0202(4) Uani 1 1 d .
H10 H 0.7650 0.0745 0.2485 0.024 Uiso 1 1 calc R
C11 C 0.51143(15) -0.13800(13) -0.02189(16) 0.0217(4) Uani 1 1 d .
H11 H 0.5104 -0.1527 -0.0915 0.026 Uiso 1 1 calc R
C12 C 0.44317(15) -0.17218(13) 0.00934(16) 0.0218(4) Uani 1 1 d .
H12 H 0.3971 -0.2117 -0.0382 0.026 Uiso 1 1 calc R
C13 C 0.10676(18) 0.40964(17) 0.0175(2) 0.0367(6) Uani 1 1 d .
H13A H 0.0502 0.4472 -0.0042 0.055 Uiso 1 1 calc R
H13B H 0.0944 0.3622 -0.0359 0.055 Uiso 1 1 calc R
H13C H 0.1613 0.4443 0.0198 0.055 Uiso 1 1 calc R
C14 C 0.06641(15) 0.39602(14) 0.18338(19) 0.0288(5) Uani 1 1 d .
H14A H 0.0161 0.4356 0.1364 0.043 Uiso 1 1 calc R
H14B H 0.1044 0.4253 0.2529 0.043 Uiso 1 1 calc R
H14C H 0.0374 0.3431 0.1979 0.043 Uiso 1 1 calc R
C15 C 0.20612(14) 0.31606(12) 0.17703(16) 0.0189(4) Uani 1 1 d .
C16 C 0.27318(14) 0.30154(12) 0.12889(15) 0.0192(4) Uani 1 1 d .
H16 H 0.2643 0.3299 0.0621 0.023 Uiso 1 1 calc R
C17 C 0.35218(14) 0.24551(12) 0.17955(15) 0.0173(4) Uani 1 1 d .
H17 H 0.3958 0.2375 0.1462 0.021 Uiso 1 1 calc R
C18 C 0.36842(13) 0.20059(11) 0.27927(15) 0.0147(3) Uani 1 1 d .
C19 C 0.30224(14) 0.21574(12) 0.32762(16) 0.0189(4) Uani 1 1 d .
H19 H 0.3117 0.1872 0.3944 0.023 Uiso 1 1 calc R
C20 C 0.22322(14) 0.27185(12) 0.27916(16) 0.0205(4) Uani 1 1 d .
H20 H 0.1808 0.2807 0.3139 0.025 Uiso 1 1 calc R
C21 C 0.45392(13) 0.14094(11) 0.33415(14) 0.0148(3) Uani 1 1 d .
C22 C 1.10980(18) 0.46563(14) 0.7253(2) 0.0318(5) Uani 1 1 d .
H22A H 1.1576 0.5087 0.7267 0.048 Uiso 1 1 calc R
H22B H 1.1402 0.4214 0.7821 0.048 Uiso 1 1 calc R
H22C H 1.0591 0.4950 0.7393 0.048 Uiso 1 1 calc R
C23 C 1.12274(17) 0.42908(15) 0.5467(2) 0.0314(5) Uani 1 1 d .
H23A H 1.1686 0.4773 0.5730 0.047 Uiso 1 1 calc R
H23B H 1.0788 0.4400 0.4704 0.047 Uiso 1 1 calc R
H23C H 1.1571 0.3742 0.5511 0.047 Uiso 1 1 calc R
C24 C 0.99785(14) 0.35831(13) 0.59419(17) 0.0210(4) Uani 1 1 d .
C25 C 0.96149(15) 0.31040(14) 0.49170(17) 0.0244(4) Uani 1 1 d .
H25 H 0.9861 0.3223 0.4383 0.029 Uiso 1 1 calc R
C26 C 0.89029(14) 0.24656(13) 0.47022(16) 0.0216(4) Uani 1 1 d .
H26 H 0.8671 0.2171 0.4017 0.026 Uiso 1 1 calc R
C27 C 0.85198(13) 0.22471(12) 0.54724(15) 0.0167(4) Uani 1 1 d .
C28 C 0.88634(14) 0.27219(13) 0.64784(15) 0.0202(4) Uani 1 1 d .
H28 H 0.8613 0.2596 0.7007 0.024 Uiso 1 1 calc R
C29 C 0.95701(15) 0.33779(13) 0.67079(16) 0.0221(4) Uani 1 1 d .
H29 H 0.9777 0.3688 0.7382 0.027 Uiso 1 1 calc R
C30 C 0.77823(13) 0.15181(12) 0.52583(15) 0.0165(4) Uani 1 1 d .
WH1 H 0.693(2) 0.020(2) 0.558(2) 0.045(8) Uiso 1 1 d .
WH2 H 0.623(2) -0.0464(16) 0.538(2) 0.030(7) Uiso 1 1 d .

loop_
_atom_site_aniso_label
_atom_site_aniso_U_11
_atom_site_aniso_U_22
_atom_site_aniso_U_33
_atom_site_aniso_U_23
_atom_site_aniso_U_13
_atom_site_aniso_U_12
Zn1 0.01457(13) 0.01379(12) 0.01203(12) 0.00000(7) 0.00470(9) 0.00013(7)
OW 0.0191(7) 0.0173(6) 0.0164(6) 0.0023(5) 0.0060(6) -0.0006(5)
O1 0.0217(7) 0.0189(6) 0.0144(6) 0.0041(5) 0.0067(5) 0.0024(5)
O2 0.0169(6) 0.0162(6) 0.0186(6) 0.0025(5) 0.0082(5) 0.0015(5)
O3 0.0171(7) 0.0202(6) 0.0147(6) -0.0008(5) 0.0043(5) -0.0028(5)
O4 0.0304(8) 0.0293(7) 0.0182(6) -0.0036(6) 0.0109(6) -0.0105(6)
N1 0.0183(8) 0.0131(7) 0.0136(7) 0.0005(6) 0.0052(6) 0.0016(6)
N2 0.0156(7) 0.0151(7) 0.0165(7) 0.0012(6) 0.0058(6) 0.0029(6)
N3 0.0208(9) 0.0291(9) 0.0274(9) -0.0045(7) 0.0087(7) -0.0088(7)
N4 0.0275(10) 0.0328(9) 0.0295(9) 0.0104(8) 0.0120(8) 0.0146(8)
C1 0.0225(10) 0.0156(8) 0.0154(8) 0.0002(7) 0.0070(7) -0.0004(7)
C2 0.0229(10) 0.0184(9) 0.0248(10) -0.0003(7) 0.0103(8) -0.0027(7)
C3 0.0215(10) 0.0180(9) 0.0247(10) -0.0048(7) 0.0045(8) -0.0032(7)
C4 0.0206(9) 0.0151(8) 0.0151(8) -0.0025(7) 0.0029(7) 0.0040(7)
C5 0.0181(9) 0.0143(8) 0.0129(8) 0.0009(6) 0.0045(7) 0.0041(7)
C6 0.0164(9) 0.0161(8) 0.0144(8) 0.0018(6) 0.0038(7) 0.0056(7)
C7 0.0219(10) 0.0187(8) 0.0152(8) 0.0014(7) 0.0067(7) 0.0096(7)
C8 0.0260(11) 0.0268(10) 0.0171(9) 0.0027(7) 0.0125(8) 0.0111(8)
C9 0.0218(10) 0.0275(10) 0.0242(10) 0.0051(8) 0.0147(8) 0.0061(8)
C10 0.0168(9) 0.0213(9) 0.0209(9) 0.0018(7) 0.0059(8) 0.0028(7)
C11 0.0261(10) 0.0224(9) 0.0146(8) -0.0026(7) 0.0062(8) 0.0088(8)
C12 0.0246(10) 0.0205(9) 0.0154(8) -0.0052(7) 0.0030(8) 0.0055(8)
C13 0.0302(12) 0.0418(13) 0.0345(12) 0.0164(10) 0.0094(10) 0.0157(10)
C14 0.0185(10) 0.0287(10) 0.0376(12) 0.0009(9) 0.0098(9) 0.0051(8)
C15 0.0162(9) 0.0167(8) 0.0218(9) -0.0005(7) 0.0054(7) 0.0014(7)
C16 0.0239(10) 0.0177(8) 0.0160(8) 0.0028(7) 0.0081(8) 0.0021(7)
C17 0.0182(9) 0.0174(8) 0.0175(8) 0.0007(7) 0.0085(7) 0.0003(7)
C18 0.0146(8) 0.0133(7) 0.0145(8) 0.0001(6) 0.0041(7) -0.0006(6)
C19 0.0205(9) 0.0188(8) 0.0179(8) 0.0038(7) 0.0083(7) 0.0001(7)
C20 0.0183(9) 0.0223(9) 0.0244(9) 0.0020(7) 0.0122(8) 0.0006(7)
C21 0.0162(9) 0.0122(7) 0.0150(8) -0.0028(6) 0.0054(7) -0.0027(6)
C22 0.0271(12) 0.0281(11) 0.0351(12) -0.0094(9) 0.0076(10) -0.0093(9)
C23 0.0250(11) 0.0290(11) 0.0414(13) -0.0022(10) 0.0146(10) -0.0079(9)
C24 0.0154(9) 0.0202(9) 0.0240(9) -0.0010(7) 0.0045(8) 0.0000(7)
C25 0.0225(10) 0.0317(10) 0.0210(9) -0.0010(8) 0.0110(8) -0.0069(8)
C26 0.0214(10) 0.0260(9) 0.0167(9) -0.0034(7) 0.0070(8) -0.0057(8)
C27 0.0133(8) 0.0183(8) 0.0161(8) 0.0002(7) 0.0036(7) 0.0021(7)
C28 0.0189(10) 0.0225(9) 0.0190(9) -0.0018(7) 0.0075(8) -0.0012(7)
C29 0.0214(10) 0.0241(9) 0.0183(9) -0.0050(7) 0.0054(8) -0.0029(8)
C30 0.0131(8) 0.0170(8) 0.0171(8) 0.0005(7) 0.0039(7) 0.0029(7)

loop_
_atom_type_symbol
_atom_type_description
_atom_type_scat_dispersion_real
_atom_type_scat_dispersion_imag
_atom_type_scat_source
C C 0.0033 0.0016 'International Tables Vol C Tables 4.2.6.8 and 6.1.1.4'
H H 0.0000 0.0000 'International Tables Vol C Tables 4.2.6.8 and 6.1.1.4'
N N 0.0061 0.0033 'International Tables Vol C Tables 4.2.6.8 and 6.1.1.4'
O O 0.0106 0.0060 'International Tables Vol C Tables 4.2.6.8 and 6.1.1.4'
Zn Zn 0.2839 1.4301 'International Tables Vol C Tables 4.2.6.8 and 6.1.1.4'

loop_
_geom_angle_atom_site_label_1
_geom_angle_atom_site_label_2
_geom_angle_atom_site_label_3
_geom_angle
O2 Zn1 OW 133.76(6)
O2 Zn1 O3 99.39(5)
OW Zn1 O3 87.52(6)
O2 Zn1 N2 101.48(6)
OW Zn1 N2 124.29(6)
O3 Zn1 N2 90.41(6)
O2 Zn1 N1 92.17(6)
OW Zn1 N1 91.47(6)
O3 Zn1 N1 164.93(6)
N2 Zn1 N1 77.75(6)
C21 O2 Zn1 112.02(11)
C30 O3 Zn1 124.93(13)
C1 N1 C5 118.26(16)
C1 N1 Zn1 128.57(13)
C5 N1 Zn1 112.74(13)
C10 N2 C6 118.27(17)
C10 N2 Zn1 127.49(13)
C6 N2 Zn1 113.63(13)
C24 N3 C23 120.32(18)
C24 N3 C22 119.77(19)
C23 N3 C22 117.13(18)
C15 N4 C14 121.16(18)
C15 N4 C13 120.54(19)
C14 N4 C13 118.30(18)
N1 C1 C2 122.78(18)
C3 C2 C1 118.92(19)
C2 C3 C4 119.98(18)
C3 C4 C5 116.78(17)
C3 C4 C12 123.91(18)
C5 C4 C12 119.31(19)
N1 C5 C4 123.27(18)
N1 C5 C6 117.27(16)
C4 C5 C6 119.46(17)
N2 C6 C7 122.88(18)
N2 C6 C5 117.39(17)
C7 C6 C5 119.73(17)
C8 C7 C6 117.22(18)
C8 C7 C11 123.51(18)
C6 C7 C11 119.26(19)
C9 C8 C7 119.53(19)
C8 C9 C10 119.4(2)
N2 C10 C9 122.72(18)
C12 C11 C7 120.80(18)
C11 C12 C4 121.38(18)
N4 C15 C16 120.92(18)
N4 C15 C20 121.60(19)
C16 C15 C20 117.47(17)
C17 C16 C15 120.78(17)
C16 C17 C18 121.96(18)
C19 C18 C17 117.21(16)
C19 C18 C21 120.88(16)
C17 C18 C21 121.88(17)
C20 C19 C18 121.94(17)
C19 C20 C15 120.63(18)
O1 C21 O2 121.96(16)
O1 C21 C18 120.36(17)
O2 C21 C18 117.68(15)
N3 C24 C29 122.15(18)
N3 C24 C25 121.10(19)
C29 C24 C25 116.74(18)
C26 C25 C24 120.89(19)
C25 C26 C27 122.25(18)
C26 C27 C28 117.36(17)
C26 C27 C30 122.01(16)
C28 C27 C30 120.62(17)
C29 C28 C27 121.47(18)
C28 C29 C24 121.25(18)
O4 C30 O3 124.78(17)
O4 C30 C27 118.48(16)
O3 C30 C27 116.74(16)

loop_
_geom_bond_atom_site_label_1
_geom_bond_atom_site_label_2
_geom_bond_distance
Zn1 O2 1.9994(13)
Zn1 OW 2.0347(13)
Zn1 O3 2.0676(13)
Zn1 N2 2.1212(16)
Zn1 N1 2.1563(15)
O1 C21 1.258(2)
O2 C21 1.277(2)
O3 C30 1.280(2)
O4 C30 1.246(2)
N1 C1 1.326(3)
N1 C5 1.353(2)
N2 C10 1.327(3)
N2 C6 1.358(2)
N3 C24 1.371(3)
N3 C23 1.446(3)
N3 C22 1.461(3)
N4 C15 1.368(2)
N4 C14 1.440(3)
N4 C13 1.454(3)
C1 C2 1.401(3)
C2 C3 1.372(3)
C3 C4 1.406(3)
C4 C5 1.406(2)
C4 C12 1.436(3)
C5 C6 1.440(3)
C6 C7 1.412(3)
C7 C8 1.405(3)
C7 C11 1.435(3)
C8 C9 1.373(3)
C9 C10 1.402(3)
C11 C12 1.349(3)
C15 C16 1.404(3)
C15 C20 1.417(3)
C16 C17 1.383(3)
C17 C18 1.397(2)
C18 C19 1.396(3)
C18 C21 1.487(2)
C19 C20 1.380(3)
C24 C29 1.404(3)
C24 C25 1.418(3)
C25 C26 1.376(3)
C26 C27 1.386(3)
C27 C28 1.396(2)
C27 C30 1.499(3)
C28 C29 1.387(3)

loop_
_geom_torsion_atom_site_label_1
_geom_torsion_atom_site_label_2
_geom_torsion_atom_site_label_3
_geom_torsion_atom_site_label_4
_geom_torsion
OW Zn1 O2 C21 -23.78(15)
O3 Zn1 O2 C21 -119.38(12)
N2 Zn1 O2 C21 148.27(12)
N1 Zn1 O2 C21 70.34(12)
O2 Zn1 O3 C30 93.43(14)
OW Zn1 O3 C30 -40.57(14)
N2 Zn1 O3 C30 -164.87(14)
N1 Zn1 O3 C30 -127.0(2)
O2 Zn1 N1 C1 -80.20(16)
OW Zn1 N1 C1 53.69(16)
O3 Zn1 N1 C1 139.6(2)
N2 Zn1 N1 C1 178.52(16)
O2 Zn1 N1 C5 92.02(12)
OW Zn1 N1 C5 -134.08(12)
O3 Zn1 N1 C5 -48.2(3)
N2 Zn1 N1 C5 -9.26(12)
O2 Zn1 N2 C10 90.42(15)
OW Zn1 N2 C10 -96.52(16)
O3 Zn1 N2 C10 -9.24(15)
N1 Zn1 N2 C10 -179.84(16)
O2 Zn1 N2 C6 -80.39(12)
OW Zn1 N2 C6 92.67(13)
O3 Zn1 N2 C6 179.95(12)
N1 Zn1 N2 C6 9.35(12)
C5 N1 C1 C2 -1.0(3)
Zn1 N1 C1 C2 170.84(13)
N1 C1 C2 C3 1.1(3)
C1 C2 C3 C4 -0.8(3)
C2 C3 C4 C5 0.6(3)
C2 C3 C4 C12 -178.89(18)
C1 N1 C5 C4 0.8(3)
Zn1 N1 C5 C4 -172.34(13)
C1 N1 C5 C6 -178.92(15)
Zn1 N1 C5 C6 7.98(19)
C3 C4 C5 N1 -0.5(3)
C12 C4 C5 N1 178.94(16)
C3 C4 C5 C6 179.14(16)
C12 C4 C5 C6 -1.4(3)
C10 N2 C6 C7 -0.5(3)
Zn1 N2 C6 C7 171.21(13)
C10 N2 C6 C5 179.96(16)
Zn1 N2 C6 C5 -8.31(19)
N1 C5 C6 N2 0.1(2)
C4 C5 C6 N2 -179.60(15)
N1 C5 C6 C7 -179.44(16)
C4 C5 C6 C7 0.9(2)
N2 C6 C7 C8 0.5(3)
C5 C6 C7 C8 180.00(16)
N2 C6 C7 C11 -178.40(16)
C5 C6 C7 C11 1.1(2)
C6 C7 C8 C9 0.1(3)
C11 C7 C8 C9 178.98(17)
C7 C8 C9 C10 -0.7(3)
C6 N2 C10 C9 -0.1(3)
Zn1 N2 C10 C9 -170.53(14)
C8 C9 C10 N2 0.7(3)
C8 C7 C11 C12 178.53(18)
C6 C7 C11 C12 -2.7(3)
C7 C11 C12 C4 2.2(3)
C3 C4 C12 C11 179.30(18)
C5 C4 C12 C11 -0.1(3)
C14 N4 C15 C16 -172.20(19)
C13 N4 C15 C16 7.5(3)
C14 N4 C15 C20 6.6(3)
C13 N4 C15 C20 -173.7(2)
N4 C15 C16 C17 179.32(18)
C20 C15 C16 C17 0.5(3)
C15 C16 C17 C18 0.6(3)
C16 C17 C18 C19 -1.2(3)
C16 C17 C18 C21 -179.47(16)
C17 C18 C19 C20 0.7(3)
C21 C18 C19 C20 178.99(17)
C18 C19 C20 C15 0.4(3)
N4 C15 C20 C19 -179.80(18)
C16 C15 C20 C19 -1.0(3)
Zn1 O2 C21 O1 7.6(2)
Zn1 O2 C21 C18 -172.10(11)
C19 C18 C21 O1 7.5(3)
C17 C18 C21 O1 -174.25(16)
C19 C18 C21 O2 -172.78(16)
C17 C18 C21 O2 5.5(2)
C23 N3 C24 C29 166.9(2)
C22 N3 C24 C29 6.4(3)
C23 N3 C24 C25 -14.4(3)
C22 N3 C24 C25 -174.97(19)
N3 C24 C25 C26 -179.32(19)
C29 C24 C25 C26 -0.6(3)
C24 C25 C26 C27 -1.2(3)
C25 C26 C27 C28 1.9(3)
C25 C26 C27 C30 -176.74(18)
C26 C27 C28 C29 -0.9(3)
C30 C27 C28 C29 177.77(17)
C27 C28 C29 C24 -0.8(3)
N3 C24 C29 C28 -179.71(18)
C25 C24 C29 C28 1.6(3)
Zn1 O3 C30 O4 14.5(3)
Zn1 O3 C30 C27 -164.87(11)
C26 C27 C30 O4 169.91(18)
C28 C27 C30 O4 -8.7(3)
C26 C27 C30 O3 -10.7(3)
C28 C27 C30 O3 170.70(16)
